data_4061539
_journal_name_full Organometallics
_journal_paper_doi 10.1021/om050312g
_journal_year 2005
_chemical_formula_sum 'C13 H29 B10 Cl O Si Ti'
_chemical_formula_weight 420.90
_space_group_IT_number 4
_symmetry_cell_setting monoclinic
_symmetry_space_group_name_Hall 'P 2yb'
_symmetry_space_group_name_H-M 'P 1 21 1'
_cell_angle_alpha 90.00
_cell_angle_beta 102.2810(10)
_cell_angle_gamma 90.00
_cell_formula_units_Z 2
_cell_length_a 7.3799(4)
_cell_length_b 15.5443(9)
_cell_length_c 10.0696(6)
_cell_measurement_temperature 293(2)
_cell_volume 1128.70(11)
_diffrn_ambient_temperature 293(2)
_exptl_crystal_density_diffrn 1.238
_cod_original_sg_symbol_H-M 'P 21'
_cod_database_code 4061539

loop_
_symmetry_equiv_pos_as_xyz
'x, y, z'
'-x, y+1/2, -z'

loop_
_atom_site_label
_atom_site_type_symbol
_atom_site_fract_x
_atom_site_fract_y
_atom_site_fract_z
_atom_site_U_iso_or_equiv
_atom_site_adp_type
_atom_site_occupancy
_atom_site_symmetry_multiplicity
_atom_site_calc_flag
_atom_site_refinement_flags
_atom_site_disorder_assembly
_atom_site_disorder_group
Ti1 Ti 0.15995(10) 0.29255(4) 0.77938(7) 0.0372(2) Uani 1 1 d . . .
Si1 Si 0.3832(2) 0.11111(9) 0.91518(14) 0.0511(4) Uani 1 1 d . . .
Cl1 Cl -0.13136(17) 0.27181(10) 0.80235(15) 0.0756(5) Uani 1 1 d . . .
O1 O 0.2735(5) 0.1956(2) 0.8341(3) 0.0494(8) Uani 1 1 d . . .
C1 C 0.2427(6) 0.3638(3) 0.4856(4) 0.0373(10) Uani 1 1 d . . .
C2 C 0.1384(5) 0.2870(3) 0.5626(4) 0.0379(9) Uani 1 1 d . . .
C11 C 0.3359(6) 0.4375(3) 0.5807(5) 0.0430(11) Uani 1 1 d . . .
C12 C 0.5469(7) 0.4430(3) 0.5873(6) 0.0556(13) Uani 1 1 d . . .
H12A H 0.6037 0.3889 0.6176 0.083 Uiso 1 1 calc R . .
H12B H 0.5998 0.4875 0.6498 0.083 Uiso 1 1 calc R . .
H12C H 0.5681 0.4561 0.4987 0.083 Uiso 1 1 calc R . .
C13 C 0.2523(8) 0.5258(3) 0.5317(6) 0.0599(14) Uani 1 1 d . . .
H13A H 0.1209 0.5247 0.5264 0.090 Uiso 1 1 calc R . .
H13B H 0.2760 0.5381 0.4435 0.090 Uiso 1 1 calc R . .
H13C H 0.3079 0.5695 0.5946 0.090 Uiso 1 1 calc R . .
C14 C 0.3062(6) 0.4199(3) 0.7237(5) 0.0417(11) Uani 1 1 d . . .
C15 C 0.4274(7) 0.3762(3) 0.8286(5) 0.0467(11) Uani 1 1 d . . .
H15A H 0.5528 0.3567 0.8260 0.056 Uiso 1 1 calc R . .
C16 C 0.3469(7) 0.3744(3) 0.9425(5) 0.0558(13) Uani 1 1 d . . .
H16A H 0.4080 0.3544 1.0333 0.067 Uiso 1 1 calc R . .
C17 C 0.1759(9) 0.4168(3) 0.9102(6) 0.0647(16) Uani 1 1 d . . .
H17A H 0.0964 0.4306 0.9738 0.078 Uiso 1 1 calc R . .
C18 C 0.1495(7) 0.4446(3) 0.7765(6) 0.0572(14) Uani 1 1 d . . .
H18A H 0.0454 0.4797 0.7289 0.069 Uiso 1 1 calc R . .
C19 C 0.4727(13) 0.0477(6) 0.7880(7) 0.138(4) Uani 1 1 d . . .
H19A H 0.5643 0.0807 0.7554 0.207 Uiso 1 1 calc R . .
H19B H 0.3725 0.0339 0.7133 0.207 Uiso 1 1 calc R . .
H19C H 0.5278 -0.0044 0.8290 0.207 Uiso 1 1 calc R . .
C20 C 0.2052(10) 0.0511(5) 0.9840(8) 0.103(3) Uani 1 1 d . . .
H20A H 0.1611 0.0864 1.0486 0.155 Uiso 1 1 calc R . .
H20B H 0.2592 -0.0005 1.0279 0.155 Uiso 1 1 calc R . .
H20C H 0.1035 0.0363 0.9110 0.155 Uiso 1 1 calc R . .
C21 C 0.5698(9) 0.1496(5) 1.0526(7) 0.090(2) Uani 1 1 d . . .
H21A H 0.6607 0.1795 1.0146 0.135 Uiso 1 1 calc R . .
H21B H 0.6271 0.1015 1.1051 0.135 Uiso 1 1 calc R . .
H21C H 0.5194 0.1880 1.1102 0.135 Uiso 1 1 calc R . .
B3 B 0.3439(8) 0.2632(3) 0.5142(5) 0.0415(12) Uani 1 1 d . . .
H3 H 0.4752 0.2506 0.5868 0.050 Uiso 1 1 calc R . .
B4 B 0.3355(8) 0.3195(3) 0.3590(6) 0.0483(15) Uani 1 1 d . . .
H4 H 0.4622 0.3432 0.3302 0.058 Uiso 1 1 calc R . .
B5 B 0.1267(8) 0.3780(4) 0.3217(6) 0.0530(15) Uani 1 1 d . . .
H5 H 0.1181 0.4399 0.2677 0.064 Uiso 1 1 calc R . .
B6 B 0.0043(8) 0.3579(4) 0.4544(6) 0.0481(14) Uani 1 1 d . . .
H6 H -0.0835 0.4066 0.4888 0.058 Uiso 1 1 calc R . .
B7 B 0.1557(8) 0.1891(3) 0.4866(6) 0.0440(13) Uani 1 1 d . . .
H7 H 0.1660 0.1274 0.5413 0.053 Uiso 1 1 calc R . .
B8 B 0.2763(10) 0.2081(4) 0.3557(7) 0.0553(15) Uani 1 1 d . . .
H8 H 0.3654 0.1591 0.3236 0.066 Uiso 1 1 calc R . .
B9 B 0.1409(9) 0.2782(4) 0.2389(6) 0.0580(16) Uani 1 1 d . . .
H9 H 0.1403 0.2746 0.1297 0.070 Uiso 1 1 calc R . .
B10 B -0.0607(8) 0.3040(5) 0.2978(6) 0.0585(16) Uani 1 1 d . . .
H10 H -0.1930 0.3182 0.2275 0.070 Uiso 1 1 calc R . .
B11 B -0.0520(8) 0.2481(4) 0.4495(6) 0.0538(16) Uani 1 1 d . . .
H11 H -0.1783 0.2250 0.4796 0.065 Uiso 1 1 calc R . .
B12 B 0.0318(10) 0.1987(4) 0.3175(6) 0.0598(18) Uani 1 1 d . . .
H12 H -0.0393 0.1435 0.2607 0.072 Uiso 1 1 calc R . .

loop_
_atom_site_aniso_label
_atom_site_aniso_U_11
_atom_site_aniso_U_22
_atom_site_aniso_U_33
_atom_site_aniso_U_23
_atom_site_aniso_U_13
_atom_site_aniso_U_12
Ti1 0.0385(4) 0.0332(4) 0.0423(4) 0.0028(4) 0.0139(3) 0.0019(4)
Si1 0.0661(9) 0.0430(8) 0.0416(8) 0.0049(6) 0.0056(7) 0.0126(7)
Cl1 0.0451(7) 0.1039(14) 0.0838(10) 0.0203(9) 0.0274(7) 0.0043(7)
O1 0.060(2) 0.0409(18) 0.0469(19) 0.0012(15) 0.0103(16) 0.0024(15)
C1 0.035(2) 0.029(2) 0.050(3) 0.007(2) 0.0149(19) 0.004(2)
C2 0.041(2) 0.034(2) 0.040(2) 0.007(2) 0.0098(17) -0.006(2)
C11 0.046(3) 0.027(2) 0.057(3) 0.003(2) 0.013(2) -0.002(2)
C12 0.051(3) 0.054(3) 0.064(3) 0.006(3) 0.018(2) -0.013(2)
C13 0.078(4) 0.031(3) 0.071(4) 0.011(2) 0.015(3) 0.003(2)
C14 0.045(3) 0.030(2) 0.050(3) -0.005(2) 0.011(2) -0.009(2)
C15 0.051(3) 0.040(3) 0.050(3) -0.008(2) 0.011(2) -0.010(2)
C16 0.077(4) 0.045(3) 0.043(3) -0.009(3) 0.008(3) -0.011(3)
C17 0.096(5) 0.042(3) 0.065(4) -0.012(3) 0.036(3) 0.003(3)
C18 0.067(4) 0.036(3) 0.074(4) -0.004(3) 0.027(3) 0.009(2)
C19 0.232(10) 0.123(7) 0.063(5) 0.015(4) 0.040(6) 0.110(7)
C20 0.101(6) 0.087(5) 0.114(6) 0.038(5) 0.005(5) -0.019(4)
C21 0.088(5) 0.094(5) 0.079(5) 0.005(4) -0.002(4) 0.015(4)
B3 0.047(3) 0.034(3) 0.045(3) 0.002(2) 0.014(2) 0.007(2)
B4 0.051(3) 0.051(4) 0.047(3) 0.012(2) 0.021(3) 0.004(2)
B5 0.058(4) 0.050(4) 0.047(3) 0.019(3) 0.003(3) 0.000(3)
B6 0.039(3) 0.045(3) 0.061(4) 0.004(3) 0.012(3) 0.004(3)
B7 0.061(4) 0.031(3) 0.039(3) 0.001(2) 0.007(3) -0.006(3)
B8 0.073(4) 0.042(3) 0.052(4) -0.003(3) 0.015(3) 0.006(3)
B9 0.076(4) 0.057(5) 0.041(3) 0.005(3) 0.011(3) 0.002(3)
B10 0.052(3) 0.061(4) 0.057(3) 0.014(3) -0.001(3) -0.003(3)
B11 0.048(4) 0.053(3) 0.056(4) 0.002(3) 0.001(3) -0.015(3)
B12 0.078(5) 0.056(4) 0.038(3) 0.000(3) -0.004(3) -0.007(3)

loop_
_geom_bond_atom_site_label_1
_geom_bond_atom_site_label_2
_geom_bond_distance
_geom_bond_site_symmetry_2
_geom_bond_publ_flag
Ti1 O1 1.755(3) . ?
Ti1 C2 2.156(4) . ?
Ti1 Cl1 2.2340(15) . ?
Ti1 C16 2.292(5) . ?
Ti1 C17 2.327(5) . ?
Ti1 C15 2.328(5) . ?
Ti1 C18 2.365(5) . ?
Ti1 C14 2.378(4) . ?
Si1 O1 1.663(4) . ?
Si1 C21 1.833(6) . ?
Si1 C19 1.846(7) . ?
Si1 C20 1.861(7) . ?
C1 C11 1.557(6) . ?
C1 C2 1.695(6) . ?
C1 B5 1.704(7) . ?
C1 B4 1.714(7) . ?
C1 B6 1.722(7) . ?
C1 B3 1.731(7) . ?
C2 B6 1.709(7) . ?
C2 B7 1.720(7) . ?
C2 B11 1.719(7) . ?
C2 B3 1.729(6) . ?
C11 C14 1.527(7) . ?
C11 C13 1.542(6) . ?
C11 C12 1.546(6) . ?
C14 C15 1.405(6) . ?
C14 C18 1.424(7) . ?
C15 C16 1.400(7) . ?
C16 C17 1.400(7) . ?
C17 C18 1.387(8) . ?
B3 B7 1.780(8) . ?
B3 B4 1.780(7) . ?
B3 B8 1.786(8) . ?
B4 B5 1.760(8) . ?
B4 B8 1.783(9) . ?
B4 B9 1.788(9) . ?
B5 B9 1.774(9) . ?
B5 B10 1.775(9) . ?
B5 B6 1.793(8) . ?
B6 B11 1.755(8) . ?
B6 B10 1.760(9) . ?
B7 B11 1.757(9) . ?
B7 B12 1.760(8) . ?
B7 B8 1.765(9) . ?
B8 B9 1.752(8) . ?
B8 B12 1.769(10) . ?
B9 B12 1.753(9) . ?
B9 B10 1.761(9) . ?
B10 B11 1.747(9) . ?
B10 B12 1.767(10) . ?
B11 B12 1.757(9) . ?
